data_7118057
loop_
_publ_author_name
'Cuyamendous, C.'
'Leung, K. S.'
'Durand, T.'
'Lee, J. C.-Y.'
'Oger, C.'
'Galano, J.-M.'

_publ_section_title
;
 Synthesis and discovery of phytofurans: metabolites of \a-linolenic acid
 peroxidation.
;
_journal_issue 86
_journal_name_full 'Chemical communications (Cambridge, England)'
_journal_page_first 15696
_journal_page_last 15699
_journal_paper_doi 10.1039/c5cc05736a
_journal_volume 51
_journal_year 2015
_chemical_absolute_configuration unk
_chemical_formula_moiety 'C10 H18 O5'
_chemical_formula_sum 'C10 H18 O5'
_chemical_formula_weight 218.24
_space_group_IT_number 5
_symmetry_cell_setting monoclinic
_symmetry_space_group_name_Hall 'C 2y'
_symmetry_space_group_name_H-M 'C 1 2 1'
_atom_sites_solution_hydrogens difmap
_atom_sites_solution_primary iterative
_audit_update_record
;
2015-05-27 deposited with the CCDC.
2015-09-14 downloaded from the CCDC.
;
_cell_angle_alpha 90
_cell_angle_beta 90.365(6)
_cell_angle_gamma 90
_cell_formula_units_Z 4
_cell_length_a 8.8970(13)
_cell_length_b 6.7680(15)
_cell_length_c 18.304(2)
_cell_measurement_reflns_used 0
_cell_measurement_temperature 100
_cell_measurement_theta_max 0
_cell_measurement_theta_min 0
_cell_volume 1102.2(3)
_computing_data_reduction XDS
_computing_molecular_graphics 'CAMERON (Watkin et al., 1996)'
_computing_publication_material 'CRYSTALS (Betteridge et al., 2003)'
_computing_structure_refinement 'CRYSTALS (Betteridge et al., 2003)'
_computing_structure_solution 'Superflip (Palatinus & Chapuis, 2007)'
_diffrn_ambient_temperature 100
_diffrn_measured_fraction_theta_full 0.991
_diffrn_measured_fraction_theta_max 0.883
_diffrn_measurement_device 'Pilatus 6M'
_diffrn_measurement_device_type 'synchrotron - ID29'
_diffrn_measurement_method \w
_diffrn_radiation_type synchrotron
_diffrn_radiation_wavelength 0.72932
_diffrn_reflns_av_R_equivalents 0.059
_diffrn_reflns_limit_h_max 12
_diffrn_reflns_limit_h_min -12
_diffrn_reflns_limit_k_max 8
_diffrn_reflns_limit_k_min -8
_diffrn_reflns_limit_l_max 23
_diffrn_reflns_limit_l_min -23
_diffrn_reflns_number 10485
_diffrn_reflns_theta_full 26.000
_diffrn_reflns_theta_max 31.361
_diffrn_reflns_theta_min 1.142
_diffrn_standards_number 0
_exptl_absorpt_coefficient_mu 0.105
_exptl_absorpt_correction_type none
_exptl_crystal_colour colourless
_exptl_crystal_density_diffrn 1.315
_exptl_crystal_density_method 'not measured'
_exptl_crystal_description prism
_exptl_crystal_F_000 472
_exptl_crystal_size_max 0.110
_exptl_crystal_size_mid 0.050
_exptl_crystal_size_min 0.030
_refine_diff_density_max 0.42
_refine_diff_density_min -0.55
_refine_ls_extinction_coef 210(70)
_refine_ls_extinction_method 'Larson (1970), Equation 22'
_refine_ls_goodness_of_fit_ref 1.0434
_refine_ls_hydrogen_treatment mixed
_refine_ls_matrix_type full
_refine_ls_number_parameters 143
_refine_ls_number_reflns 1589
_refine_ls_number_restraints 3
_refine_ls_R_factor_all 0.0521
_refine_ls_R_factor_gt 0.0521
_refine_ls_shift/su_max 0.0004291
_refine_ls_shift/su_mean 0.0000569
_refine_ls_structure_factor_coef F
_refine_ls_weighting_details
;
 Method, part 1, Chebychev polynomial, (Watkin, 1994, Prince, 1982) 
 [weight] = 1.0/[A~0~*T~0~(x)+A~1~*T~1~(x) ... +A~n-1~]*T~n-1~(x)] 
 where A~i~ are the Chebychev coefficients listed below and x= Fcalc/Fmax 
 Method = Robust Weighting (Prince, 1982) 
 W = [weight] * [1-(deltaF/6*sigmaF)^2^]^2^ 
 A~i~ are: 
 17.9 17.8 19.1 5.45 4.36
;
_refine_ls_weighting_scheme calc
_refine_ls_wR_factor_all 0.0491
_refine_ls_wR_factor_gt 0.0491
_refine_ls_wR_factor_ref 0.0491
_reflns_limit_h_max 12
_reflns_limit_h_min -12
_reflns_limit_k_max 8
_reflns_limit_k_min 0
_reflns_limit_l_max 23
_reflns_limit_l_min 0
_reflns_number_gt 1589
_reflns_number_total 1593
_reflns_threshold_expression I>2.0\s(I)
_oxford_diffrn_Wilson_B_factor 0.00
_oxford_diffrn_Wilson_scale 0.00
_oxford_refine_ls_r_factor_ref 0.0521
_oxford_refine_ls_scale 11.99(4)
_oxford_reflns_number_all 1593
_oxford_reflns_threshold_expression_ref I>2.0\s(I)
_cod_data_source_file c5cc05736a2.cif
_cod_data_source_block 1
_cod_original_sg_symbol_H-M 'C 2 '
_cod_database_code 7118057

loop_
_symmetry_equiv_pos_as_xyz
x,y,z
x+1/2,y+1/2,z
-x,y,-z
-x+1/2,y+1/2,-z

loop_
_atom_site_label
_atom_site_type_symbol
_atom_site_fract_x
_atom_site_fract_y
_atom_site_fract_z
_atom_site_U_iso_or_equiv
_atom_site_occupancy
_atom_site_adp_type
_atom_site_refinement_flags_posn
C1 C 0.78052(16) -0.2496(2) 0.86593(7) 0.0241 1.0000 Uani .
C2 C 0.72143(15) -0.0408(2) 0.87716(7) 0.0224 1.0000 Uani .
C3 C 0.84499(18) 0.1124(3) 0.89168(8) 0.0281 1.0000 Uani .
C4 C 0.87320(14) 0.1953(3) 0.81541(7) 0.0242 1.0000 Uani .
C5 C 0.71398(14) 0.1972(2) 0.78407(7) 0.0210 1.0000 Uani .
C6 C 0.70517(14) 0.1965(2) 0.70135(7) 0.0225 1.0000 Uani .
C7 C 0.54505(16) 0.1810(3) 0.67026(9) 0.0310 1.0000 Uani .
C8 C 0.65622(14) 0.4550(2) 0.62194(7) 0.0232 1.0000 Uani .
C9 C 0.7099(2) 0.3874(3) 0.54781(8) 0.0359 1.0000 Uani .
C10 C 0.64053(18) 0.6769(3) 0.62771(10) 0.0332 1.0000 Uani .
O11 O 0.82595(15) -0.3305(2) 0.93429(6) 0.0302 1.0000 Uani D
O12 O 0.7922(2) 0.2739(2) 0.93513(7) 0.0451 1.0000 Uani D
O13 O 0.64794(11) 0.01781(19) 0.81004(6) 0.0255 1.0000 Uani .
O14 O 0.75677(11) 0.3863(2) 0.67732(6) 0.0266 1.0000 Uani .
O15 O 0.51456(11) 0.3704(2) 0.64096(7) 0.0329 1.0000 Uani .
H11 H 0.8682 -0.2443 0.8342 0.0294 1.0000 Uiso R
H12 H 0.7033 -0.3308 0.8435 0.0297 1.0000 Uiso R
H21 H 0.6473 -0.0412 0.9158 0.0268 1.0000 Uiso R
H31 H 0.9310 0.0492 0.9144 0.0345 1.0000 Uiso R
H41 H 0.9188 0.3244 0.8185 0.0296 1.0000 Uiso R
H42 H 0.9380 0.1062 0.7891 0.0288 1.0000 Uiso R
H51 H 0.6589 0.3101 0.8027 0.0247 1.0000 Uiso R
H61 H 0.7700 0.0912 0.6826 0.0264 1.0000 Uiso R
H71 H 0.4712 0.1402 0.7043 0.0380 1.0000 Uiso R
H72 H 0.5434 0.0838 0.6286 0.0376 1.0000 Uiso R
H91 H 0.7214 0.2454 0.5469 0.0534 1.0000 Uiso R
H92 H 0.8005 0.4503 0.5391 0.0526 1.0000 Uiso R
H93 H 0.6362 0.4260 0.5136 0.0532 1.0000 Uiso R
H101 H 0.6127 0.7133 0.6769 0.0502 1.0000 Uiso R
H102 H 0.7323 0.7389 0.6158 0.0488 1.0000 Uiso R
H103 H 0.5627 0.7218 0.5950 0.0491 1.0000 Uiso R
H111 H 0.816(3) -0.451(3) 0.9311(16) 0.0453 1.0000 Uiso D
H121 H 0.747(4) 0.232(6) 0.9697(14) 0.0685 1.0000 Uiso D

loop_
_atom_site_aniso_label
_atom_site_aniso_U_11
_atom_site_aniso_U_22
_atom_site_aniso_U_33
_atom_site_aniso_U_23
_atom_site_aniso_U_13
_atom_site_aniso_U_12
C1 0.0289(6) 0.0188(6) 0.0246(6) -0.0013(5) 0.0004(4) -0.0007(5)
C2 0.0261(5) 0.0157(6) 0.0254(6) 0.0012(4) 0.0025(4) -0.0029(4)
C3 0.0382(7) 0.0216(7) 0.0245(6) 0.0024(5) -0.0043(5) -0.0103(5)
C4 0.0240(5) 0.0237(7) 0.0248(6) 0.0032(5) -0.0033(4) -0.0087(5)
C5 0.0211(5) 0.0156(6) 0.0263(6) 0.0016(4) 0.0019(4) -0.0043(4)
C6 0.0226(5) 0.0193(6) 0.0257(6) 0.0017(4) -0.0025(4) -0.0061(4)
C7 0.0263(6) 0.0247(7) 0.0418(8) 0.0073(6) -0.0111(5) -0.0094(5)
C8 0.0205(5) 0.0220(7) 0.0272(6) 0.0028(5) -0.0015(4) -0.0024(5)
C9 0.0503(8) 0.0323(9) 0.0252(6) -0.0044(6) 0.0020(6) -0.0031(7)
C10 0.0333(7) 0.0225(7) 0.0437(8) 0.0030(6) 0.0086(6) 0.0027(6)
O11 0.0463(6) 0.0180(5) 0.0262(5) 0.0008(4) -0.0017(4) 0.0029(4)
O12 0.0905(11) 0.0195(6) 0.0255(5) -0.0025(4) 0.0083(6) -0.0147(6)
O13 0.0233(4) 0.0212(5) 0.0321(5) 0.0078(4) -0.0021(3) -0.0087(3)
O14 0.0266(4) 0.0241(5) 0.0291(5) 0.0079(4) -0.0074(3) -0.0097(4)
O15 0.0219(4) 0.0268(6) 0.0501(7) 0.0081(5) -0.0019(4) -0.0028(4)

loop_
_atom_type_symbol
_atom_type_scat_dispersion_real
_atom_type_scat_dispersion_imag
_atom_type_scat_Cromer_Mann_a1
_atom_type_scat_Cromer_Mann_b1
_atom_type_scat_Cromer_Mann_a2
_atom_type_scat_Cromer_Mann_b2
_atom_type_scat_Cromer_Mann_a3
_atom_type_scat_Cromer_Mann_b3
_atom_type_scat_Cromer_Mann_a4
_atom_type_scat_Cromer_Mann_b4
_atom_type_scat_Cromer_Mann_c
_atom_type_scat_source
C 0.0033 0.0016 2.3100 20.8439 1.0200 10.2075 1.5886 0.5687 0.8650 51.6512 0.2156 'International Tables Vol C 4.2.6.8 and 6.1.1.4'
H 0.0000 0.0000 0.4930 10.5109 0.3229 26.1257 0.1402 3.1424 0.0408 57.7998 0.0030 'International Tables Vol C 4.2.6.8 and 6.1.1.4'
N 0.0061 0.0033 12.2126 0.0057 3.1322 9.8933 2.0125 28.9975 1.1663 0.5826 -11.5290 'International Tables Vol C 4.2.6.8 and 6.1.1.4'
O 0.0106 0.0060 3.0485 13.2771 2.2868 5.7011 1.5463 0.3239 0.8670 32.9089 0.2508 'International Tables Vol C 4.2.6.8 and 6.1.1.4'

loop_
_geom_angle_atom_site_label_1
_geom_angle_atom_site_label_2
_geom_angle_atom_site_label_3
_geom_angle
_geom_angle_publ_flag
C2 C1 O11 109.59(11) yes
C2 C1 H11 108.9 no
O11 C1 H11 108.3 no
C2 C1 H12 109.8 no
O11 C1 H12 110.5 no
H11 C1 H12 109.6 no
C1 C2 C3 113.79(12) yes
C1 C2 O13 107.17(11) yes
C3 C2 O13 106.38(11) yes
C1 C2 H21 109.4 no
C3 C2 H21 111.4 no
O13 C2 H21 108.4 no
C2 C3 C4 102.23(11) yes
C2 C3 O12 112.01(14) yes
C4 C3 O12 106.48(13) yes
C2 C3 H31 109.8 no
C4 C3 H31 114.9 no
O12 C3 H31 111.1 no
C3 C4 C5 100.91(10) yes
C3 C4 H41 110.5 no
C5 C4 H41 113.8 no
C3 C4 H42 109.2 no
C5 C4 H42 112.0 no
H41 C4 H42 110.0 no
C4 C5 C6 114.69(11) yes
C4 C5 O13 104.48(10) yes
C6 C5 O13 108.08(10) yes
C4 C5 H51 110.1 no
C6 C5 H51 109.3 no
O13 C5 H51 110.0 no
C5 C6 C7 114.38(12) yes
C5 C6 O14 106.80(11) yes
C7 C6 O14 104.22(11) yes
C5 C6 H61 108.9 no
C7 C6 H61 111.6 no
O14 C6 H61 110.7 no
C6 C7 O15 104.71(11) yes
C6 C7 H71 114.9 no
O15 C7 H71 112.4 no
C6 C7 H72 109.6 no
O15 C7 H72 107.6 no
H71 C7 H72 107.5 no
C9 C8 C10 113.15(14) yes
C9 C8 O14 109.81(12) yes
C10 C8 O14 109.40(13) yes
C9 C8 O15 112.42(13) yes
C10 C8 O15 107.39(13) yes
O14 C8 O15 104.26(11) yes
C8 C9 H91 110.5 no
C8 C9 H92 107.1 no
H91 C9 H92 111.2 no
C8 C9 H93 106.9 no
H91 C9 H93 109.7 no
H92 C9 H93 111.2 no
C8 C10 H101 110.0 no
C8 C10 H102 110.2 no
H101 C10 H102 109.1 no
C8 C10 H103 109.7 no
H101 C10 H103 108.1 no
H102 C10 H103 109.7 no
C1 O11 H111 106.8(20) no
C3 O12 H121 109(3) no
C2 O13 C5 109.34(10) yes
C6 O14 C8 108.04(10) yes
C8 O15 C7 106.74(11) yes

loop_
_geom_bond_atom_site_label_1
_geom_bond_atom_site_label_2
_geom_bond_distance
_geom_bond_publ_flag
C1 C2 1.5220(19) yes
C1 O11 1.4223(18) yes
C1 H11 0.975 no
C1 H12 0.969 no
C2 C3 1.533(2) yes
C2 O13 1.4436(16) yes
C2 H21 0.971 no
C3 C4 1.5270(19) yes
C3 O12 1.433(2) yes
C3 H31 0.969 no
C4 C5 1.5251(17) yes
C4 H41 0.965 no
C4 H42 0.966 no
C5 C6 1.5155(18) yes
C5 O13 1.4316(16) yes
C5 H51 0.971 no
C6 C7 1.5343(18) yes
C6 O14 1.4341(17) yes
C6 H61 0.980 no
C7 O15 1.415(2) yes
C7 H71 0.950 no
C7 H72 1.007 no
C8 C9 1.512(2) yes
C8 C10 1.512(2) yes
C8 O14 1.4257(15) yes
C8 O15 1.4294(16) yes
C9 H91 0.967 no
C9 H92 0.926 no
C9 H93 0.941 no
C10 H101 0.967 no
C10 H102 0.944 no
C10 H103 0.961 no
O11 H111 0.823(18) no
O12 H121 0.804(17) no

loop_
_geom_hbond_atom_site_label_D
_geom_hbond_atom_site_label_H
_geom_hbond_atom_site_label_A
_geom_hbond_site_symmetry_A
_geom_hbond_angle_DHA
_geom_hbond_distance_DH
_geom_hbond_distance_HA
_geom_hbond_distance_DA
_geom_hbond_publ_flag
C4 H41 O13 2_555 146.84(5) 0.965 2.428 3.279(2) yes
O11 H111 O12 1_545 174(3) 0.823 1.874 2.694(2) yes
O12 H121 O11 4_657 166(4) 0.804 1.924 2.711(2) yes
